data_4346984
loop_
_publ_author_name
'Mairychov\'a, Barbora'
'Kityk, I. V.'
'Maciag, Artur'
'Bure\<s, Filip'
'Klikar, Milan'
'R\%u\<zi\<cka, Ale\<s'
'Dost\'al, Libor'
'Jambor, Roman'

_publ_section_title
;
 N\\rightarrow Sn-Coordinated Stannaoxidoborates Containing a SnB4O6 Unit.
;
_journal_issue 4
_journal_name_full 'Inorganic chemistry'
_journal_page_first 1587
_journal_page_last 1594
_journal_paper_doi 10.1021/acs.inorgchem.5b02505
_journal_volume 55
_journal_year 2016
_chemical_formula_moiety 'C36 H40 B4 N2 O6 Sn, C7 H8'
_chemical_formula_sum 'C43 H48 B4 N2 O6 Sn'
_chemical_formula_weight 850.76
_space_group_crystal_system monoclinic
_space_group_IT_number 4
_space_group_name_Hall 'P 2yb'
_space_group_name_H-M_alt 'P 1 21 1'
_atom_sites_solution_hydrogens mixed
_audit_creation_method SHELXL-97
_cell_angle_alpha 90
_cell_angle_beta 102.792(4)
_cell_angle_gamma 90
_cell_formula_units_Z 2
_cell_length_a 10.1391(9)
_cell_length_b 11.9130(6)
_cell_length_c 17.5390(5)
_cell_measurement_reflns_used 20422
_cell_measurement_temperature 150(1)
_cell_measurement_theta_max 27.5
_cell_measurement_theta_min 1
_cell_volume 2065.9(2)
_computing_cell_refinement 'COLLECT and DENZO'
_computing_data_collection 'COLLECT (Hooft, 1998) and DENZO (Otwinowski & Minor, 1997)'
_computing_data_reduction 'COLLECT and DENZO'
_computing_molecular_graphics 'PLATON (Spek, 2003)'
_computing_publication_material 'SHELXL-97 (Sheldrick, 2008)'
_computing_structure_refinement 'SHELXL-2013 (Sheldrick, 2013)'
_computing_structure_solution 'SIR92 (Altomare et al., 1994)'
_diffrn_ambient_temperature 150(1)
_diffrn_detector_area_resol_mean 9.091
_diffrn_measured_fraction_theta_full 0.995
_diffrn_measured_fraction_theta_max 0.994
_diffrn_measurement_device_type 'Bruker Nonius KappaCCD area detector'
_diffrn_measurement_method '\f and \w scans to fill the Ewald sphere'
_diffrn_radiation_monochromator graphite
_diffrn_radiation_source 'fine-focus sealed tube'
_diffrn_radiation_type MoK\a
_diffrn_radiation_wavelength 0.71073
_diffrn_reflns_av_R_equivalents 0.0324
_diffrn_reflns_av_unetI/netI 0.0365
_diffrn_reflns_Laue_measured_fraction_full 0.995
_diffrn_reflns_Laue_measured_fraction_max 0.994
_diffrn_reflns_limit_h_max 13
_diffrn_reflns_limit_h_min -11
_diffrn_reflns_limit_k_max 15
_diffrn_reflns_limit_k_min -15
_diffrn_reflns_limit_l_max 21
_diffrn_reflns_limit_l_min -22
_diffrn_reflns_number 20380
_diffrn_reflns_point_group_measured_fraction_full 0.973
_diffrn_reflns_point_group_measured_fraction_max 0.937
_diffrn_reflns_theta_full 25.242
_diffrn_reflns_theta_max 27.499
_diffrn_reflns_theta_min 2.060
_diffrn_standards_number 0
_exptl_absorpt_coefficient_mu 0.668
_exptl_absorpt_correction_T_max 0.917
_exptl_absorpt_correction_T_min 0.853
_exptl_absorpt_correction_type integration
_exptl_absorpt_process_details
;
Gaussian integration (Coppens, 1970)
;
_exptl_crystal_colour colourless
_exptl_crystal_density_diffrn 1.368
_exptl_crystal_description block
_exptl_crystal_F_000 876
_exptl_crystal_size_max 0.32
_exptl_crystal_size_mid 0.29
_exptl_crystal_size_min 0.19
_refine_diff_density_max 0.409
_refine_diff_density_min -0.451
_refine_diff_density_rms 0.058
_refine_ls_abs_structure_details
;
 Flack x determined using 3486 quotients [(I+)-(I-)]/[(I+)+(I-)]
 (Parsons and Flack (2004), Acta Cryst. A60, s61).
;
_refine_ls_abs_structure_Flack -0.020(11)
_refine_ls_extinction_method none
_refine_ls_goodness_of_fit_ref 1.088
_refine_ls_hydrogen_treatment constr
_refine_ls_matrix_type full
_refine_ls_number_parameters 442
_refine_ls_number_reflns 8933
_refine_ls_number_restraints 1
_refine_ls_restrained_S_all 1.088
_refine_ls_R_factor_all 0.0371
_refine_ls_R_factor_gt 0.0307
_refine_ls_shift/su_max 0.003
_refine_ls_shift/su_mean 0.000
_refine_ls_structure_factor_coef Fsqd
_refine_ls_weighting_details 'w=1/[\s^2^(Fo^2^)+(0.0183P)^2^+1.4559P] where P=(Fo^2^+2Fc^2^)/3'
_refine_ls_weighting_scheme calc
_refine_ls_wR_factor_gt 0.0639
_refine_ls_wR_factor_ref 0.0675
_reflns_Friedel_coverage 0.799
_reflns_Friedel_fraction_full 0.948
_reflns_Friedel_fraction_max 0.875
_reflns_number_gt 8245
_reflns_number_total 8933
_reflns_threshold_expression 'I > 2\s(I)'
_cod_data_source_file ic5b02505_si_002.cif
_cod_data_source_block compound6
_cod_original_sg_symbol_H-M 'P 21'
_cod_database_code 4346984
_shelx_space_group_comment
;
The symmetry employed for this shelxl refinement is uniquely defined
by the following loop, which should always be used as a source of
symmetry information in preference to the above space-group names.
They are only intended as comments.
;

loop_
_space_group_symop_operation_xyz
'x, y, z'
'-x, y+1/2, -z'

loop_
_atom_site_label
_atom_site_type_symbol
_atom_site_fract_x
_atom_site_fract_y
_atom_site_fract_z
_atom_site_U_iso_or_equiv
_atom_site_adp_type
_atom_site_occupancy
_atom_site_site_symmetry_order
_atom_site_calc_flag
_atom_site_refinement_flags_posn
_atom_site_refinement_flags_adp
Sn1 Sn 0.92755(2) 0.55414(3) 0.81030(2) 0.02579(7) Uani 1 1 d . .
O1 O 0.8377(3) 0.4915(2) 0.70349(18) 0.0320(7) Uani 1 1 d . .
O3 O 0.8226(3) 0.7015(2) 0.78338(19) 0.0336(7) Uani 1 1 d . .
O4 O 1.0151(3) 0.3911(2) 0.83179(17) 0.0277(6) Uani 1 1 d . .
C25 C 0.9954(4) 0.1802(4) 0.8163(3) 0.0308(9) Uani 1 1 d . .
O6 O 0.7787(3) 0.4981(2) 0.85951(19) 0.0325(7) Uani 1 1 d . .
C32 C 0.5703(4) 0.2635(4) 0.9192(3) 0.0324(9) Uani 1 1 d . .
H32 H 0.6151 0.2007 0.9060 0.039 Uiso 1 1 d R U
C33 C 0.4591(4) 0.2488(4) 0.9514(3) 0.0387(11) Uani 1 1 d . .
H33 H 0.4277 0.1768 0.9578 0.046 Uiso 1 1 d R U
O2 O 0.6550(3) 0.6244(3) 0.6773(2) 0.0388(8) Uani 1 1 d . .
B3 B 0.9414(5) 0.2983(4) 0.8349(3) 0.0275(10) Uani 1 1 d . .
C34 C 0.3933(5) 0.3413(5) 0.9732(3) 0.0459(12) Uani 1 1 d . .
H34 H 0.3185 0.3309 0.9950 0.055 Uiso 1 1 d R U
C31 C 0.6178(4) 0.3706(4) 0.9071(2) 0.0278(9) Uani 1 1 d . .
C13 C 0.6096(4) 0.4301(4) 0.6230(3) 0.0367(10) Uani 1 1 d . .
B1 B 0.7101(5) 0.5198(4) 0.6713(3) 0.0317(12) Uani 1 1 d . .
C29 C 0.9590(6) -0.0079(5) 0.7617(4) 0.0515(14) Uani 1 1 d . .
H29 H 0.8995 -0.0638 0.7384 0.062 Uiso 1 1 d R U
C14 C 0.6405(5) 0.3162(4) 0.6316(3) 0.0470(12) Uani 1 1 d . .
H14 H 0.7222 0.2945 0.6638 0.056 Uiso 1 1 d R U
C30 C 0.9095(5) 0.0949(4) 0.7810(3) 0.0396(11) Uani 1 1 d . .
H30 H 0.8165 0.1066 0.7697 0.047 Uiso 1 1 d R U
C24 C 0.6383(5) 0.9013(4) 0.7771(4) 0.0515(14) Uani 1 1 d . .
H24 H 0.7066 0.8933 0.8219 0.062 Uiso 1 1 d R U
B2 B 0.7087(5) 0.7097(4) 0.7288(3) 0.0344(11) Uani 1 1 d . .
C19 C 0.6205(5) 0.8209(4) 0.7186(3) 0.0390(11) Uani 1 1 d . .
B4 B 0.7455(5) 0.3927(4) 0.8710(3) 0.0290(10) Uani 1 1 d . .
O5 O 0.8159(3) 0.2982(2) 0.85510(18) 0.0313(6) Uani 1 1 d . .
C8 C 1.0770(4) 0.5585(7) 0.9895(2) 0.0387(9) Uani 1 1 d . .
H8A H 1.1020 0.5909 1.0408 0.046 Uiso 1 1 d R U
H8B H 1.0208 0.4940 0.9908 0.046 Uiso 1 1 d R U
H8C H 1.1570 0.5363 0.9726 0.046 Uiso 1 1 d R U
C27 C 1.1835(4) 0.0517(7) 0.8166(3) 0.0450(9) Uani 1 1 d . .
H27 H 1.2751 0.0340 0.8302 0.054 Uiso 1 1 d R U
N1 N 0.9996(3) 0.6397(3) 0.9330(2) 0.0305(8) Uani 1 1 d . .
C36 C 0.5488(4) 0.4626(4) 0.9288(3) 0.0360(10) Uani 1 1 d . .
H36 H 0.5780 0.5347 0.9205 0.043 Uiso 1 1 d R U
N2 N 1.1654(3) 0.3843(3) 0.7174(2) 0.0305(8) Uani 1 1 d . .
H2 H 1.1228 0.3794 0.7623 0.037 Uiso 1 1 calc R U
C6 C 1.2030(4) 0.5871(3) 0.7517(3) 0.0313(10) Uani 1 1 d . .
C10 C 1.1522(4) 0.5038(4) 0.6882(2) 0.0330(9) Uani 1 1 d . .
H10A H 1.0581 0.5190 0.6644 0.040 Uiso 1 1 d R U
H10B H 1.2036 0.5118 0.6480 0.040 Uiso 1 1 d R U
C1 C 1.1239(4) 0.6174(4) 0.8044(2) 0.0283(9) Uani 1 1 d . .
C3 C 1.3022(4) 0.7422(4) 0.8688(3) 0.0374(10) Uani 1 1 d . .
H3 H 1.3356 0.7958 0.9068 0.045 Uiso 1 1 d R U
C2 C 1.1745(4) 0.6947(4) 0.8634(2) 0.0301(9) Uani 1 1 d . .
C7 C 1.0873(4) 0.7319(4) 0.9177(3) 0.0340(10) Uani 1 1 d . .
H7A H 1.0309 0.7937 0.8937 0.041 Uiso 1 1 d R U
H7B H 1.1433 0.7586 0.9665 0.041 Uiso 1 1 d R U
C12 C 1.3098(4) 0.3501(4) 0.7441(3) 0.0405(11) Uani 1 1 d . .
H12A H 1.3575 0.3670 0.7040 0.049 Uiso 1 1 d R U
H12B H 1.3508 0.3897 0.7911 0.049 Uiso 1 1 d R U
H12C H 1.3138 0.2709 0.7542 0.049 Uiso 1 1 d R U
C26 C 1.1340(4) 0.1563(4) 0.8339(3) 0.0357(10) Uani 1 1 d . .
H26 H 1.1952 0.2101 0.8587 0.043 Uiso 1 1 d R U
C4 C 1.3786(5) 0.7121(4) 0.8164(3) 0.0429(11) Uani 1 1 d . .
H4 H 1.4639 0.7436 0.8208 0.051 Uiso 1 1 d R U
C11 C 1.0914(5) 0.3073(4) 0.6555(3) 0.0428(11) Uani 1 1 d . .
H11A H 1.0969 0.2327 0.6767 0.051 Uiso 1 1 d R U
H11B H 0.9982 0.3291 0.6393 0.051 Uiso 1 1 d R U
H11C H 1.1327 0.3088 0.6113 0.051 Uiso 1 1 d R U
C18 C 0.4857(5) 0.4604(5) 0.5754(3) 0.0496(13) Uani 1 1 d . .
H18 H 0.4607 0.5355 0.5697 0.060 Uiso 1 1 d R U
C9 C 0.8875(5) 0.6870(4) 0.9652(3) 0.0401(11) Uani 1 1 d . .
H9A H 0.8471 0.7496 0.9342 0.048 Uiso 1 1 d R U
H9B H 0.8207 0.6295 0.9642 0.048 Uiso 1 1 d R U
H9C H 0.9217 0.7111 1.0181 0.048 Uiso 1 1 d R U
C20 C 0.5177(6) 0.8380(5) 0.6527(3) 0.0537(14) Uani 1 1 d . .
H20 H 0.5031 0.7843 0.6132 0.064 Uiso 1 1 d R U
C35 C 0.4386(5) 0.4483(4) 0.9624(3) 0.0462(13) Uani 1 1 d . .
H35 H 0.3956 0.5104 0.9780 0.055 Uiso 1 1 d R U
C5 C 1.3307(5) 0.6361(4) 0.7578(3) 0.0388(10) Uani 1 1 d . .
H5 H 1.3839 0.6162 0.7230 0.047 Uiso 1 1 d R U
C16 C 0.4314(7) 0.2663(7) 0.5462(4) 0.073(2) Uani 1 1 d . .
H16 H 0.3741 0.2123 0.5182 0.088 Uiso 1 1 d R U
C28 C 1.0954(6) -0.0275(5) 0.7785(4) 0.0522(14) Uani 1 1 d . .
H28 H 1.1261 -0.0949 0.7620 0.063 Uiso 1 1 d R U
C17 C 0.3972(6) 0.3780(7) 0.5366(3) 0.0657(18) Uani 1 1 d . .
H17 H 0.3145 0.3996 0.5054 0.079 Uiso 1 1 d R U
C15 C 0.5518(6) 0.2343(5) 0.5941(4) 0.0625(17) Uani 1 1 d . .
H15 H 0.5738 0.1588 0.6022 0.075 Uiso 1 1 d R U
C21 C 0.4360(7) 0.9330(6) 0.6452(5) 0.073(2) Uani 1 1 d . .
H21 H 0.3708 0.9453 0.5996 0.087 Uiso 1 1 d R U
C23 C 0.5531(7) 0.9964(5) 0.7691(5) 0.071(2) Uani 1 1 d . .
H23 H 0.5665 1.0514 0.8076 0.085 Uiso 1 1 d R U
C22 C 0.4520(7) 1.0096(5) 0.7028(5) 0.074(2) Uani 1 1 d . .
H22 H 0.3930 1.0701 0.6996 0.089 Uiso 1 1 d R U

loop_
_atom_site_aniso_label
_atom_site_aniso_U_11
_atom_site_aniso_U_22
_atom_site_aniso_U_33
_atom_site_aniso_U_23
_atom_site_aniso_U_13
_atom_site_aniso_U_12
Sn1 0.02176(10) 0.02703(11) 0.02867(11) -0.00359(18) 0.00574(8) -0.00339(16)
O1 0.0292(15) 0.0305(16) 0.0342(16) -0.0071(13) 0.0029(12) -0.0005(12)
O3 0.0330(16) 0.0261(15) 0.0404(17) -0.0042(13) 0.0055(13) -0.0030(12)
O4 0.0218(14) 0.0305(15) 0.0313(15) 0.0013(12) 0.0071(12) 0.0013(11)
C25 0.029(2) 0.032(2) 0.034(2) 0.0043(18) 0.0124(17) 0.0004(17)
O6 0.0259(15) 0.0302(15) 0.0449(18) -0.0015(13) 0.0155(13) 0.0003(12)
C32 0.026(2) 0.033(2) 0.036(2) 0.0020(19) 0.0023(17) 0.0021(17)
C33 0.028(2) 0.044(3) 0.043(3) 0.010(2) 0.0052(19) -0.0070(19)
O2 0.0336(18) 0.0322(17) 0.045(2) -0.0043(15) -0.0024(15) 0.0021(14)
B3 0.025(2) 0.031(2) 0.026(2) 0.0006(19) 0.0041(18) 0.0007(18)
C34 0.028(2) 0.063(3) 0.051(3) 0.001(3) 0.018(2) -0.008(2)
C31 0.0190(19) 0.033(2) 0.031(2) 0.0013(18) 0.0035(16) -0.0010(15)
C13 0.032(2) 0.046(3) 0.031(2) -0.007(2) 0.0056(19) -0.009(2)
B1 0.032(3) 0.035(3) 0.027(2) -0.0028(19) 0.004(2) -0.0060(18)
C29 0.051(3) 0.035(3) 0.072(4) -0.005(3) 0.021(3) 0.000(3)
C14 0.046(3) 0.044(3) 0.050(3) -0.014(2) 0.009(2) -0.012(2)
C30 0.035(3) 0.032(2) 0.053(3) -0.001(2) 0.013(2) -0.0010(18)
C24 0.047(3) 0.037(3) 0.076(4) -0.005(3) 0.024(3) -0.006(2)
B2 0.034(3) 0.035(3) 0.035(3) 0.003(2) 0.010(2) -0.002(2)
C19 0.039(2) 0.031(2) 0.053(3) 0.006(2) 0.021(2) 0.0023(19)
B4 0.022(2) 0.034(3) 0.030(2) -0.002(2) 0.0051(18) -0.0002(18)
O5 0.0250(14) 0.0289(15) 0.0423(17) 0.0013(13) 0.0125(13) 0.0017(11)
C8 0.0335(18) 0.052(2) 0.0310(18) -0.002(4) 0.0066(14) -0.003(4)
C27 0.038(2) 0.047(2) 0.054(2) 0.000(4) 0.0168(18) 0.012(4)
N1 0.0264(18) 0.039(2) 0.0274(18) -0.0073(16) 0.0088(14) -0.0037(15)
C36 0.023(2) 0.034(2) 0.052(3) -0.005(2) 0.0120(19) -0.0035(17)
N2 0.0287(18) 0.0357(19) 0.0276(18) -0.0044(15) 0.0077(14) -0.0020(15)
C6 0.029(2) 0.034(2) 0.032(2) 0.0027(16) 0.0099(17) -0.0040(15)
C10 0.035(2) 0.040(2) 0.025(2) 0.0018(18) 0.0099(18) -0.0002(18)
C1 0.025(2) 0.032(2) 0.028(2) 0.0025(17) 0.0060(16) -0.0013(16)
C3 0.033(2) 0.039(3) 0.040(3) -0.003(2) 0.0071(19) -0.0114(19)
C2 0.028(2) 0.033(2) 0.029(2) -0.0001(18) 0.0054(17) -0.0050(17)
C7 0.033(2) 0.036(2) 0.032(2) -0.0099(19) 0.0066(18) -0.0084(18)
C12 0.031(2) 0.049(3) 0.042(3) -0.002(2) 0.011(2) 0.008(2)
C26 0.028(2) 0.043(3) 0.037(3) 0.008(2) 0.0101(19) 0.0060(18)
C4 0.031(2) 0.050(3) 0.049(3) 0.002(2) 0.011(2) -0.015(2)
C11 0.045(3) 0.047(3) 0.035(3) -0.009(2) 0.006(2) -0.007(2)
C18 0.037(3) 0.075(4) 0.035(3) -0.006(3) 0.004(2) -0.003(2)
C9 0.032(2) 0.053(3) 0.038(3) -0.015(2) 0.014(2) -0.001(2)
C20 0.059(3) 0.051(3) 0.054(3) 0.017(3) 0.020(3) 0.018(3)
C35 0.026(2) 0.048(3) 0.067(4) -0.016(3) 0.018(2) -0.002(2)
C5 0.035(2) 0.045(3) 0.041(3) 0.002(2) 0.019(2) -0.005(2)
C16 0.061(4) 0.101(6) 0.060(4) -0.044(4) 0.022(3) -0.044(4)
C28 0.063(4) 0.037(3) 0.064(4) 0.004(3) 0.030(3) 0.014(3)
C17 0.040(3) 0.107(6) 0.046(3) -0.019(4) 0.000(3) -0.017(3)
C15 0.066(4) 0.053(4) 0.072(4) -0.020(3) 0.023(3) -0.024(3)
C21 0.066(4) 0.067(4) 0.090(5) 0.030(4) 0.027(4) 0.030(3)
C23 0.070(4) 0.039(3) 0.116(6) -0.018(4) 0.048(4) -0.002(3)
C22 0.071(4) 0.046(3) 0.115(6) 0.019(4) 0.042(4) 0.020(3)

loop_
_atom_type_symbol
_atom_type_description
_atom_type_scat_dispersion_real
_atom_type_scat_dispersion_imag
_atom_type_scat_source
C C 0.0033 0.0016 'International Tables Vol C Tables 4.2.6.8 and 6.1.1.4'
H H 0.0000 0.0000 'International Tables Vol C Tables 4.2.6.8 and 6.1.1.4'
O O 0.0106 0.0060 'International Tables Vol C Tables 4.2.6.8 and 6.1.1.4'
N N 0.0061 0.0033 'International Tables Vol C Tables 4.2.6.8 and 6.1.1.4'
B B 0.0013 0.0007 'International Tables Vol C Tables 4.2.6.8 and 6.1.1.4'
Sn Sn -0.6537 1.4246 'International Tables Vol C Tables 4.2.6.8 and 6.1.1.4'

loop_
_exptl_crystal_face_index_h
_exptl_crystal_face_index_k
_exptl_crystal_face_index_l
_exptl_crystal_face_perp_dist
0 0 -1 0.039
0 0 1 0.093
0 -1 0 0.116
0 1 0 0.144
-1 0 0 0.064
1 0 0 0.149

loop_
_geom_angle_atom_site_label_1
_geom_angle_atom_site_label_2
_geom_angle_atom_site_label_3
_geom_angle
O6 Sn1 O1 92.74(12)
O6 Sn1 O3 89.00(12)
O1 Sn1 O3 89.91(12)
O6 Sn1 O4 86.84(11)
O1 Sn1 O4 84.99(11)
O3 Sn1 O4 173.25(12)
O6 Sn1 C1 157.95(14)
O1 Sn1 C1 108.30(14)
O3 Sn1 C1 97.31(14)
O4 Sn1 C1 88.51(13)
O6 Sn1 N1 82.03(12)
O1 Sn1 N1 171.33(12)
O3 Sn1 N1 83.11(13)
O4 Sn1 N1 101.55(12)
C1 Sn1 N1 77.82(14)
B1 O1 Sn1 119.4(3)
B2 O3 Sn1 123.5(3)
B3 O4 Sn1 122.9(3)
C30 C25 C26 116.6(4)
C30 C25 B3 122.3(4)
C26 C25 B3 121.0(4)
B4 O6 Sn1 128.2(3)
C33 C32 C31 121.3(4)
C33 C32 H32 119.2
C31 C32 H32 119.5
C32 C33 C34 119.9(4)
C32 C33 H33 120.0
C34 C33 H33 120.1
B1 O2 B2 127.1(4)
O4 B3 O5 124.0(4)
O4 B3 C25 120.4(4)
O5 B3 C25 115.6(4)
C35 C34 C33 120.1(4)
C35 C34 H34 120.3
C33 C34 H34 119.6
C32 C31 C36 117.7(4)
C32 C31 B4 123.6(4)
C36 C31 B4 118.7(4)
C18 C13 C14 117.9(5)
C18 C13 B1 122.3(5)
C14 C13 B1 119.7(4)
O1 B1 O2 124.5(4)
O1 B1 C13 120.3(4)
O2 B1 C13 115.2(4)
C28 C29 C30 120.0(5)
C28 C29 H29 119.9
C30 C29 H29 120.1
C15 C14 C13 121.7(5)
C15 C14 H14 119.3
C13 C14 H14 119.0
C25 C30 C29 121.8(5)
C25 C30 H30 119.4
C29 C30 H30 118.9
C19 C24 C23 120.3(6)
C19 C24 H24 120.4
C23 C24 H24 119.4
O3 B2 O2 124.6(4)
O3 B2 C19 121.4(4)
O2 B2 C19 114.1(4)
C24 C19 C20 117.8(5)
C24 C19 B2 121.0(5)
C20 C19 B2 121.1(5)
O6 B4 O5 125.2(4)
O6 B4 C31 118.4(4)
O5 B4 C31 116.5(4)
B4 O5 B3 125.9(4)
N1 C8 H8A 110.8
N1 C8 H8B 108.0
H8A C8 H8B 109.5
N1 C8 H8C 109.4
H8A C8 H8C 109.5
H8B C8 H8C 109.5
C28 C27 C26 119.5(4)
C28 C27 H27 118.4
C26 C27 H27 122.1
C7 N1 C8 110.9(4)
C7 N1 C9 109.2(4)
C8 N1 C9 109.3(3)
C7 N1 Sn1 103.6(2)
C8 N1 Sn1 110.0(3)
C9 N1 Sn1 113.8(3)
C35 C36 C31 121.3(4)
C35 C36 H36 119.7
C31 C36 H36 119.1
C11 N2 C12 111.2(4)
C11 N2 C10 110.0(3)
C12 N2 C10 111.8(4)
C11 N2 H2 107.9
C12 N2 H2 107.9
C10 N2 H2 107.9
C1 C6 C5 119.7(4)
C1 C6 C10 120.6(4)
C5 C6 C10 119.6(4)
C6 C10 N2 112.5(3)
C6 C10 H10A 109.9
N2 C10 H10A 109.1
C6 C10 H10B 108.9
N2 C10 H10B 108.5
H10A C10 H10B 107.7
C2 C1 C6 119.4(4)
C2 C1 Sn1 112.8(3)
C6 C1 Sn1 127.8(3)
C4 C3 C2 120.0(4)
C4 C3 H3 119.2
C2 C3 H3 120.7
C1 C2 C3 120.0(4)
C1 C2 C7 119.6(4)
C3 C2 C7 120.3(4)
N1 C7 C2 111.0(3)
N1 C7 H7A 108.9
C2 C7 H7A 108.8
N1 C7 H7B 110.0
C2 C7 H7B 110.2
H7A C7 H7B 107.9
N2 C12 H12A 109.4
N2 C12 H12B 110.1
H12A C12 H12B 109.5
N2 C12 H12C 109.0
H12A C12 H12C 109.5
H12B C12 H12C 109.4
C25 C26 C27 121.6(5)
C25 C26 H26 119.7
C27 C26 H26 118.7
C5 C4 C3 120.9(4)
C5 C4 H4 119.7
C3 C4 H4 119.4
N2 C11 H11A 108.1
N2 C11 H11B 110.6
H11A C11 H11B 109.5
N2 C11 H11C 109.7
H11A C11 H11C 109.4
H11B C11 H11C 109.4
C13 C18 C17 120.4(6)
C13 C18 H18 120.1
C17 C18 H18 119.5
N1 C9 H9A 110.2
N1 C9 H9B 108.5
H9A C9 H9B 109.4
N1 C9 H9C 109.7
H9A C9 H9C 109.4
H9B C9 H9C 109.5
C19 C20 C21 121.2(6)
C19 C20 H20 119.0
C21 C20 H20 119.7
C34 C35 C36 119.7(4)
C34 C35 H35 120.1
C36 C35 H35 120.2
C4 C5 C6 119.9(4)
C4 C5 H5 119.9
C6 C5 H5 120.2
C15 C16 C17 120.6(5)
C15 C16 H16 119.8
C17 C16 H16 119.6
C27 C28 C29 120.5(5)
C27 C28 H28 121.3
C29 C28 H28 118.2
C16 C17 C18 120.1(6)
C16 C17 H17 120.6
C18 C17 H17 119.3
C16 C15 C14 119.3(6)
C16 C15 H15 120.8
C14 C15 H15 119.9
C22 C21 C20 120.7(7)
C22 C21 H21 119.0
C20 C21 H21 120.3
C22 C23 C24 119.9(6)
C22 C23 H23 119.7
C24 C23 H23 120.4
C21 C22 C23 120.0(6)
C21 C22 H22 120.8
C23 C22 H22 119.1

loop_
_geom_bond_atom_site_label_1
_geom_bond_atom_site_label_2
_geom_bond_distance
Sn1 O6 2.011(3)
Sn1 O1 2.035(3)
Sn1 O3 2.053(3)
Sn1 O4 2.134(3)
Sn1 C1 2.153(4)
Sn1 N1 2.347(4)
O1 B1 1.335(6)
O3 B2 1.331(6)
O4 B3 1.343(6)
C25 C30 1.392(7)
C25 C26 1.401(6)
C25 B3 1.570(6)
O6 B4 1.327(6)
C32 C33 1.380(6)
C32 C31 1.396(6)
C32 H32 0.9307
C33 C34 1.385(7)
C33 H33 0.9303
O2 B1 1.380(6)
O2 B2 1.388(6)
B3 O5 1.394(5)
C34 C35 1.382(7)
C34 H34 0.9301
C31 C36 1.397(6)
C31 B4 1.585(6)
C13 C18 1.393(7)
C13 C14 1.394(7)
C13 B1 1.586(6)
C29 C28 1.369(8)
C29 C30 1.393(7)
C29 H29 0.9302
C14 C15 1.389(7)
C14 H14 0.9299
C30 H30 0.9301
C24 C19 1.386(7)
C24 C23 1.413(8)
C24 H24 0.9300
B2 C19 1.586(7)
C19 C20 1.389(8)
B4 O5 1.394(6)
C8 N1 1.479(7)
C8 H8A 0.9602
C8 H8B 0.9599
C8 H8C 0.9603
C27 C28 1.367(9)
C27 C26 1.402(9)
C27 H27 0.9305
N1 C7 1.475(6)
N1 C9 1.488(5)
C36 C35 1.385(6)
C36 H36 0.9304
N2 C11 1.490(6)
N2 C12 1.492(5)
N2 C10 1.508(6)
N2 H2 0.9800
C6 C1 1.398(6)
C6 C5 1.403(6)
C6 C10 1.495(6)
C10 H10A 0.9700
C10 H10B 0.9698
C1 C2 1.395(6)
C3 C4 1.374(7)
C3 C2 1.397(6)
C3 H3 0.9309
C2 C7 1.503(6)
C7 H7A 0.9694
C7 H7B 0.9700
C12 H12A 0.9590
C12 H12B 0.9608
C12 H12C 0.9602
C26 H26 0.9304
C4 C5 1.374(7)
C4 H4 0.9302
C11 H11A 0.9602
C11 H11B 0.9603
C11 H11C 0.9595
C18 C17 1.400(8)
C18 H18 0.9292
C9 H9A 0.9597
C9 H9B 0.9607
C9 H9C 0.9597
C20 C21 1.392(8)
C20 H20 0.9304
C35 H35 0.9301
C5 H5 0.9303
C16 C15 1.374(10)
C16 C17 1.376(10)
C16 H16 0.9307
C28 H28 0.9302
C17 H17 0.9303
C15 H15 0.9300
C21 C22 1.344(10)
C21 H21 0.9295
C23 C22 1.379(10)
C23 H23 0.9290
C22 H22 0.9304

loop_
_geom_hbond_atom_site_label_D
_geom_hbond_atom_site_label_H
_geom_hbond_atom_site_label_A
_geom_hbond_distance_DH
_geom_hbond_distance_HA
_geom_hbond_distance_DA
_geom_hbond_angle_DHA
N2 H2 O4 0.98 1.81 2.776(5) 166.8
N2 H2 O4 0.98 1.81 2.776(5) 166.8
C10 H10A O1 0.97 2.50 3.261(5) 135.3
C9 H9B O6 0.96 2.38 2.968(6) 119.2

loop_
_platon_squeeze_void_nr
_platon_squeeze_void_average_x
_platon_squeeze_void_average_y
_platon_squeeze_void_average_z
_platon_squeeze_void_volume
_platon_squeeze_void_count_electrons
_platon_squeeze_void_content
1 0.000 -0.022 0.500 353 81 ' '
